data_7014095
loop_
_publ_author_name
'Mihalcik, David J.'
'White, Jennifer L.'
'Tanski, Joseph M.'
'Zakharov, Lev N.'
'Yap, Glenn P. A.'
'Incarvito, Christopher D.'
'Rheingold, Arnold L.'
'Rabinovich, Daniel'

_publ_section_title
;
 Cobalt tris(mercaptoimidazolyl)borate complexes: synthetic studies and
 the structure of the first cobaltaboratrane.
;
_journal_issue 10
_journal_name_full 'Dalton transactions (Cambridge, England : 2003)'
_journal_page_first 1626
_journal_page_last 1634
_journal_paper_doi 10.1039/b401056f
_journal_year 2004
_chemical_formula_sum 'C42 H68 B2 Br Co2 F6 N12 P S6'
_chemical_formula_weight 1297.80
_chemical_name_systematic
;
?
;
_space_group_IT_number 43
_symmetry_cell_setting orthorhombic
_symmetry_space_group_name_Hall 'F 2 -2d'
_symmetry_space_group_name_H-M 'F d d 2'
_atom_sites_solution_hydrogens geom
_atom_sites_solution_primary direct
_atom_sites_solution_secondary difmap
_audit_creation_method SHELXL-97
_cell_angle_alpha 90.00
_cell_angle_beta 90.00
_cell_angle_gamma 90.00
_cell_formula_units_Z 16
_cell_length_a 34.694(2)
_cell_length_b 40.456(2)
_cell_length_c 19.3445(13)
_cell_measurement_temperature 243(2)
_cell_volume 27152(3)
_computing_cell_refinement 'Bruker SMART'
_computing_data_collection 'Bruker SMART'
_computing_data_reduction 'Bruker SHELXTL'
_computing_molecular_graphics 'Bruker SHELXTL'
_computing_publication_material 'Bruker SHELXTL'
_computing_structure_refinement 'SHELXL-97 (Sheldrick, 1997)'
_computing_structure_solution 'SHELXS-97 (Sheldrick, 1990)'
_diffrn_ambient_temperature 243(2)
_diffrn_measured_fraction_theta_full 0.942
_diffrn_measured_fraction_theta_max 0.942
_diffrn_measurement_device_type 'CCD area detector'
_diffrn_measurement_method 'phi and omega scans'
_diffrn_radiation_monochromator graphite
_diffrn_radiation_source 'fine-focus sealed tube'
_diffrn_radiation_type MoK\a
_diffrn_radiation_wavelength 0.71073
_diffrn_reflns_av_R_equivalents 0.0466
_diffrn_reflns_av_sigmaI/netI 0.0666
_diffrn_reflns_limit_h_max 46
_diffrn_reflns_limit_h_min -45
_diffrn_reflns_limit_k_max 20
_diffrn_reflns_limit_k_min -53
_diffrn_reflns_limit_l_max 25
_diffrn_reflns_limit_l_min -24
_diffrn_reflns_number 46620
_diffrn_reflns_theta_full 28.32
_diffrn_reflns_theta_max 28.32
_diffrn_reflns_theta_min 1.55
_exptl_absorpt_coefficient_mu 1.338
_exptl_absorpt_correction_T_max 0.7395
_exptl_absorpt_correction_T_min 0.5660
_exptl_absorpt_correction_type multi-scan
_exptl_absorpt_process_details SADABS
_exptl_crystal_density_diffrn 1.270
_exptl_crystal_density_method 'not measured'
_exptl_crystal_description Block
_exptl_crystal_F_000 10688
_exptl_crystal_size_max 0.48
_exptl_crystal_size_mid 0.24
_exptl_crystal_size_min 0.24
_refine_diff_density_max 0.709
_refine_diff_density_min -0.525
_refine_diff_density_rms 0.116
_refine_ls_abs_structure_details 'Flack H D (1983), Acta Cryst. A39, 876-881'
_refine_ls_abs_structure_Flack 0.000(9)
_refine_ls_extinction_method none
_refine_ls_goodness_of_fit_ref 1.001
_refine_ls_hydrogen_treatment mixed
_refine_ls_matrix_type full
_refine_ls_number_parameters 676
_refine_ls_number_reflns 15065
_refine_ls_number_restraints 1
_refine_ls_restrained_S_all 1.001
_refine_ls_R_factor_all 0.0983
_refine_ls_R_factor_gt 0.0502
_refine_ls_shift/su_max 0.086
_refine_ls_shift/su_mean 0.003
_refine_ls_structure_factor_coef Fsqd
_refine_ls_weighting_details 'calc w=1/[\s^2^(Fo^2^)+(0.0850P)^2^+0.0000P] where P=(Fo^2^+2Fc^2^)/3'
_refine_ls_weighting_scheme calc
_refine_ls_wR_factor_gt 0.1279
_refine_ls_wR_factor_ref 0.1485
_reflns_number_gt 9575
_reflns_number_total 15065
_reflns_threshold_expression >2sigma(I)
_cod_data_source_file b401056f.txt
_cod_data_source_block j10
_cod_depositor_comments
;
The following automatic conversions were performed:
'_symmetry_cell_setting' value 'Orthorhombic' changed to 'orthorhombic'
according to '/home/saulius/struct/CIF-dictionaries/cif_core.dic'
dictionary named 'cif_core.dic' version 2.4.1 from
2010-06-29.

'_exptl_absorpt_correction_type' value 'Multi-scan' changed
to 'multi-scan' according to
'/home/saulius/struct/CIF-dictionaries/cif_core.dic' dictionary named
'cif_core.dic' version 2.4.1 from 2010-06-29.

Automatic conversion script
Id: cif_fix_enum 1527 2010-12-29 10:47:43Z saulius 
;
_cod_original_sg_symbol_H-M Fdd2
_cod_database_code 7014095

loop_
_symmetry_equiv_pos_as_xyz
'x, y, z'
'-x, -y, z'
'x+1/4, -y+1/4, z+1/4'
'-x+1/4, y+1/4, z+1/4'
'x, y+1/2, z+1/2'
'-x, -y+1/2, z+1/2'
'x+1/4, -y+3/4, z+3/4'
'-x+1/4, y+3/4, z+3/4'
'x+1/2, y, z+1/2'
'-x+1/2, -y, z+1/2'
'x+3/4, -y+1/4, z+3/4'
'-x+3/4, y+1/4, z+3/4'
'x+1/2, y+1/2, z'
'-x+1/2, -y+1/2, z'
'x+3/4, -y+3/4, z+1/4'
'-x+3/4, y+3/4, z+1/4'

loop_
_atom_site_label
_atom_site_type_symbol
_atom_site_fract_x
_atom_site_fract_y
_atom_site_fract_z
_atom_site_U_iso_or_equiv
_atom_site_adp_type
_atom_site_occupancy
_atom_site_symmetry_multiplicity
_atom_site_calc_flag
_atom_site_refinement_flags
_atom_site_disorder_assembly
_atom_site_disorder_group
Co1 Co -0.25654(2) 0.142084(16) 0.19614(4) 0.03908(17) Uani 1 1 d . . .
Co2 Co -0.27379(2) 0.055669(16) 0.12853(4) 0.04154(18) Uani 1 1 d . . .
Br Br -0.29347(2) 0.025780(16) 0.02923(3) 0.06502(19) Uani 1 1 d . . .
B1 B -0.20590(17) 0.11820(14) 0.0738(3) 0.0362(12) Uani 1 1 d . . .
H1 H -0.2167(14) 0.1133(11) 0.126(3) 0.034(12) Uiso 1 1 d . . .
B2 B -0.28078(19) 0.09869(15) 0.3097(3) 0.0429(14) Uani 1 1 d . . .
H2 H -0.2720(13) 0.1042(11) 0.258(3) 0.028(12) Uiso 1 1 d . . .
S11 S -0.21032(4) 0.04913(3) 0.16241(8) 0.0471(3) Uani 1 1 d . . .
S12 S -0.29568(4) 0.11001(3) 0.11558(7) 0.0414(3) Uani 1 1 d . . .
S13 S -0.23504(4) 0.18756(3) 0.12839(9) 0.0521(4) Uani 1 1 d . . .
S21 S -0.31316(4) 0.03734(4) 0.21812(7) 0.0475(3) Uani 1 1 d . . .
S22 S -0.30720(4) 0.16914(3) 0.25367(8) 0.0492(3) Uani 1 1 d . . .
S23 S -0.20402(4) 0.14061(4) 0.27112(8) 0.0591(4) Uani 1 1 d . . .
N11 N -0.18557(12) 0.08600(10) 0.0524(2) 0.0407(10) Uani 1 1 d . . .
N12 N -0.16516(15) 0.03505(11) 0.0494(3) 0.0536(12) Uani 1 1 d . . .
N13 N -0.17805(12) 0.14861(10) 0.0724(2) 0.0390(10) Uani 1 1 d . . .
N14 N -0.15974(13) 0.19982(10) 0.0895(2) 0.0443(10) Uani 1 1 d . . .
N15 N -0.23908(12) 0.12578(10) 0.0231(2) 0.0429(10) Uani 1 1 d . . .
N16 N -0.29666(13) 0.13662(11) -0.0166(3) 0.0486(12) Uani 1 1 d . . .
N21 N -0.27512(13) 0.06207(11) 0.3298(2) 0.0452(11) Uani 1 1 d . . .
N22 N -0.27162(15) 0.00781(11) 0.3234(2) 0.0507(12) Uani 1 1 d . . .
N23 N -0.32335(13) 0.10906(10) 0.3125(2) 0.0445(10) Uani 1 1 d . . .
N24 N -0.37253(13) 0.14299(11) 0.3139(2) 0.0470(11) Uani 1 1 d . . .
N25 N -0.25890(14) 0.12100(11) 0.3616(2) 0.0457(11) Uani 1 1 d . . .
N26 N -0.22065(15) 0.15756(12) 0.4059(2) 0.0529(12) Uani 1 1 d . . .
C11 C -0.18616(15) 0.05673(12) 0.0866(3) 0.0405(12) Uani 1 1 d . . .
C12 C -0.16461(18) 0.08199(15) -0.0072(3) 0.0517(14) Uani 1 1 d . . .
H12A H -0.1600 0.0984 -0.0406 0.062 Uiso 1 1 calc R . .
C13 C -0.1518(2) 0.05102(16) -0.0097(3) 0.0613(17) Uani 1 1 d . . .
H13A H -0.1366 0.0417 -0.0448 0.074 Uiso 1 1 calc R . .
C14 C -0.1564(2) -0.00130(15) 0.0659(4) 0.0662(18) Uani 1 1 d . . .
C15 C -0.1318(4) -0.0148(2) 0.0062(6) 0.126(4) Uani 1 1 d . . .
H15A H -0.1263 -0.0380 0.0142 0.190 Uiso 1 1 calc R . .
H15B H -0.1078 -0.0026 0.0036 0.190 Uiso 1 1 calc R . .
H15C H -0.1458 -0.0124 -0.0370 0.190 Uiso 1 1 calc R . .
C16 C -0.1357(3) -0.00306(19) 0.1330(5) 0.094(3) Uani 1 1 d . . .
H16A H -0.1514 0.0069 0.1689 0.142 Uiso 1 1 calc R . .
H16B H -0.1114 0.0088 0.1294 0.142 Uiso 1 1 calc R . .
H16C H -0.1307 -0.0260 0.1445 0.142 Uiso 1 1 calc R . .
C17 C -0.1940(3) -0.01952(16) 0.0662(5) 0.090(3) Uani 1 1 d . . .
H17A H -0.2103 -0.0109 0.1027 0.134 Uiso 1 1 calc R . .
H17B H -0.1893 -0.0428 0.0742 0.134 Uiso 1 1 calc R . .
H17C H -0.2067 -0.0166 0.0220 0.134 Uiso 1 1 calc R . .
C18 C -0.27685(15) 0.12414(12) 0.0380(3) 0.0409(12) Uani 1 1 d . . .
C19 C -0.23453(18) 0.13954(15) -0.0422(3) 0.0537(15) Uani 1 1 d . . .
H19A H -0.2111 0.1433 -0.0653 0.064 Uiso 1 1 calc R . .
C21 C -0.28568(15) 0.03508(13) 0.2916(3) 0.0430(12) Uani 1 1 d . . .
C22 C -0.2542(2) 0.05041(15) 0.3856(3) 0.0576(16) Uani 1 1 d . . .
H22A H -0.2433 0.0636 0.4206 0.069 Uiso 1 1 calc R . .
C23 C -0.2518(2) 0.01807(14) 0.3820(3) 0.0603(17) Uani 1 1 d . . .
H23A H -0.2389 0.0043 0.4135 0.072 Uiso 1 1 calc R . .
C24 C -0.2764(2) -0.02745(14) 0.3008(3) 0.0641(18) Uani 1 1 d . . .
C25 C -0.2557(3) -0.03217(15) 0.2325(4) 0.080(2) Uani 1 1 d . . .
H25A H -0.2692 -0.0201 0.1966 0.119 Uiso 1 1 calc R . .
H25B H -0.2552 -0.0555 0.2209 0.119 Uiso 1 1 calc R . .
H25C H -0.2295 -0.0240 0.2364 0.119 Uiso 1 1 calc R . .
C26 C -0.2571(3) -0.04939(16) 0.3557(4) 0.086(2) Uani 1 1 d . . .
H26A H -0.2657 -0.0427 0.4013 0.129 Uiso 1 1 calc R . .
H26B H -0.2293 -0.0470 0.3528 0.129 Uiso 1 1 calc R . .
H26C H -0.2640 -0.0723 0.3478 0.129 Uiso 1 1 calc R . .
C27 C -0.3189(2) -0.0357(2) 0.2978(5) 0.094(3) Uani 1 1 d . . .
H27A H -0.3308 -0.0236 0.2601 0.141 Uiso 1 1 calc R . .
H27B H -0.3311 -0.0294 0.3411 0.141 Uiso 1 1 calc R . .
H27C H -0.3221 -0.0592 0.2904 0.141 Uiso 1 1 calc R . .
C28 C -0.33562(16) 0.13977(12) 0.2935(3) 0.0427(12) Uani 1 1 d . . .
C29 C -0.35298(17) 0.09305(16) 0.3455(3) 0.0555(15) Uani 1 1 d . . .
H29A H -0.3524 0.0716 0.3639 0.067 Uiso 1 1 calc R . .
C110 C -0.26975(19) 0.14637(15) -0.0661(3) 0.0613(18) Uani 1 1 d . . .
H11A H -0.2754 0.1561 -0.1091 0.074 Uiso 1 1 calc R . .
C111 C -0.34002(17) 0.13808(13) -0.0256(3) 0.0545(15) Uani 1 1 d . . .
C112 C -0.35365(18) 0.10251(15) -0.0309(4) 0.0583(16) Uani 1 1 d . . .
H11B H -0.3464 0.0906 0.0107 0.087 Uiso 1 1 calc R . .
H11C H -0.3418 0.0921 -0.0707 0.087 Uiso 1 1 calc R . .
H11D H -0.3815 0.1021 -0.0359 0.087 Uiso 1 1 calc R . .
C113 C -0.35790(19) 0.15688(16) 0.0340(4) 0.076(2) Uani 1 1 d . . .
H11E H -0.3508 0.1800 0.0309 0.114 Uiso 1 1 calc R . .
H11F H -0.3487 0.1478 0.0774 0.114 Uiso 1 1 calc R . .
H11G H -0.3857 0.1548 0.0319 0.114 Uiso 1 1 calc R . .
C114 C -0.3485(2) 0.15550(19) -0.0932(4) 0.083(2) Uani 1 1 d . . .
H11H H -0.3418 0.1787 -0.0891 0.125 Uiso 1 1 calc R . .
H11I H -0.3757 0.1534 -0.1040 0.125 Uiso 1 1 calc R . .
H11J H -0.3333 0.1456 -0.1299 0.125 Uiso 1 1 calc R . .
C115 C -0.18982(15) 0.17856(12) 0.0980(3) 0.0391(12) Uani 1 1 d . . .
C116 C -0.14136(15) 0.15219(13) 0.0462(3) 0.0434(12) Uani 1 1 d . . .
H11K H -0.1267 0.1355 0.0249 0.052 Uiso 1 1 calc R . .
C117 C -0.13013(16) 0.18325(14) 0.0561(3) 0.0476(13) Uani 1 1 d . . .
H11L H -0.1063 0.1924 0.0428 0.057 Uiso 1 1 calc R . .
C118 C -0.15801(19) 0.23573(13) 0.1129(4) 0.0648(19) Uani 1 1 d . . .
C119 C -0.1173(2) 0.24912(16) 0.0972(4) 0.073(2) Uani 1 1 d . . .
H11M H -0.1112 0.2454 0.0489 0.110 Uiso 1 1 calc R . .
H11N H -0.0986 0.2377 0.1259 0.110 Uiso 1 1 calc R . .
H11O H -0.1164 0.2726 0.1071 0.110 Uiso 1 1 calc R . .
C120 C -0.1874(2) 0.25487(16) 0.0718(6) 0.100(3) Uani 1 1 d . . .
H12B H -0.2120 0.2434 0.0734 0.150 Uiso 1 1 calc R . .
H12C H -0.1789 0.2567 0.0242 0.150 Uiso 1 1 calc R . .
H12D H -0.1904 0.2768 0.0915 0.150 Uiso 1 1 calc R . .
C121 C -0.1656(3) 0.2371(2) 0.1890(5) 0.106(3) Uani 1 1 d . . .
H12E H -0.1915 0.2293 0.1984 0.160 Uiso 1 1 calc R . .
H12F H -0.1630 0.2598 0.2050 0.160 Uiso 1 1 calc R . .
H12G H -0.1471 0.2232 0.2130 0.160 Uiso 1 1 calc R . .
C210 C -0.38349(18) 0.11432(15) 0.3464(3) 0.0565(16) Uani 1 1 d . . .
H21A H -0.4078 0.1101 0.3658 0.068 Uiso 1 1 calc R . .
C211 C -0.39828(18) 0.17337(16) 0.3068(4) 0.0630(17) Uani 1 1 d . . .
C212 C -0.4370(2) 0.1649(2) 0.3390(6) 0.102(3) Uani 1 1 d . . .
H21B H -0.4331 0.1570 0.3858 0.153 Uiso 1 1 calc R . .
H21C H -0.4495 0.1478 0.3119 0.153 Uiso 1 1 calc R . .
H21D H -0.4531 0.1845 0.3398 0.153 Uiso 1 1 calc R . .
C213 C -0.3802(2) 0.20160(18) 0.3484(4) 0.080(2) Uani 1 1 d . . .
H21E H -0.3773 0.1948 0.3962 0.121 Uiso 1 1 calc R . .
H21F H -0.3967 0.2209 0.3460 0.121 Uiso 1 1 calc R . .
H21G H -0.3551 0.2069 0.3292 0.121 Uiso 1 1 calc R . .
C214 C -0.4037(2) 0.18072(19) 0.2286(4) 0.078(2) Uani 1 1 d . . .
H21H H -0.4187 0.2007 0.2230 0.117 Uiso 1 1 calc R . .
H21I H -0.4170 0.1624 0.2068 0.117 Uiso 1 1 calc R . .
H21J H -0.3786 0.1836 0.2071 0.117 Uiso 1 1 calc R . .
C215 C -0.22788(16) 0.13976(13) 0.3483(3) 0.0446(13) Uani 1 1 d . . .
C216 C -0.27152(19) 0.12723(16) 0.4282(3) 0.0555(15) Uani 1 1 d . . .
H21K H -0.2926 0.1173 0.4506 0.067 Uiso 1 1 calc R . .
C217 C -0.2476(2) 0.15045(16) 0.4550(4) 0.0659(18) Uani 1 1 d . . .
H21L H -0.2494 0.1599 0.4993 0.079 Uiso 1 1 calc R . .
C218 C -0.1905(2) 0.1841(2) 0.4146(4) 0.080(2) Uani 1 1 d . . .
C219 C -0.1515(3) 0.1681(3) 0.4042(5) 0.124(4) Uani 1 1 d . . .
H21M H -0.1516 0.1462 0.4247 0.186 Uiso 1 1 calc R . .
H21N H -0.1318 0.1815 0.4262 0.186 Uiso 1 1 calc R . .
H21O H -0.1461 0.1664 0.3552 0.186 Uiso 1 1 calc R . .
C220 C -0.1923(3) 0.1975(3) 0.4883(5) 0.110(3) Uani 1 1 d . . .
H22B H -0.1926 0.1792 0.5208 0.166 Uiso 1 1 calc R . .
H22C H -0.2156 0.2106 0.4940 0.166 Uiso 1 1 calc R . .
H22D H -0.1699 0.2112 0.4971 0.166 Uiso 1 1 calc R . .
C221 C -0.2024(4) 0.2128(2) 0.3636(5) 0.133(5) Uani 1 1 d . . .
H22E H -0.2029 0.2045 0.3166 0.200 Uiso 1 1 calc R . .
H22F H -0.1839 0.2307 0.3669 0.200 Uiso 1 1 calc R . .
H22G H -0.2278 0.2209 0.3759 0.200 Uiso 1 1 calc R . .
P P -0.1337(3) 0.13234(12) -0.1886(3) 0.333(6) Uani 1 1 d . . .
F1 F -0.1624(8) 0.1181(3) -0.1595(6) 0.509(19) Uani 1 1 d . . .
F2 F -0.1388(6) 0.1591(3) -0.1319(6) 0.372(12) Uani 1 1 d . . .
F3 F -0.1537(6) 0.1578(3) -0.2458(7) 0.347(12) Uani 1 1 d . . .
F4 F -0.0962(5) 0.1476(3) -0.2118(7) 0.303(9) Uani 1 1 d . . .
F5 F -0.1319(5) 0.1075(2) -0.2484(4) 0.278(8) Uani 1 1 d . . .
F6 F -0.1150(7) 0.0978(6) -0.161(3) 0.71(4) Uani 1 1 d . . .

loop_
_atom_site_aniso_label
_atom_site_aniso_U_11
_atom_site_aniso_U_22
_atom_site_aniso_U_33
_atom_site_aniso_U_23
_atom_site_aniso_U_13
_atom_site_aniso_U_12
Co1 0.0373(4) 0.0406(3) 0.0393(4) -0.0036(3) 0.0032(3) -0.0007(3)
Co2 0.0479(4) 0.0408(3) 0.0359(4) 0.0005(3) 0.0006(3) -0.0041(3)
Br 0.0813(5) 0.0665(4) 0.0472(3) -0.0177(3) -0.0013(3) 0.0014(3)
B1 0.036(3) 0.041(3) 0.031(3) 0.001(2) -0.003(3) 0.000(2)
B2 0.049(4) 0.044(3) 0.036(3) 0.001(3) -0.002(3) 0.003(3)
S11 0.0526(8) 0.0461(7) 0.0425(8) 0.0066(6) -0.0025(7) 0.0011(6)
S12 0.0386(7) 0.0446(6) 0.0411(7) -0.0007(6) -0.0010(6) -0.0036(5)
S13 0.0440(8) 0.0379(6) 0.0743(10) 0.0042(7) 0.0148(8) 0.0028(6)
S21 0.0470(8) 0.0600(8) 0.0355(7) 0.0081(6) -0.0072(6) -0.0102(6)
S22 0.0477(8) 0.0417(7) 0.0582(9) 0.0012(6) 0.0154(7) 0.0041(6)
S23 0.0394(8) 0.0905(11) 0.0473(9) -0.0140(8) 0.0006(7) -0.0054(8)
N11 0.042(2) 0.045(2) 0.035(2) -0.0066(19) -0.002(2) 0.0000(19)
N12 0.058(3) 0.049(2) 0.054(3) -0.004(2) -0.001(3) 0.009(2)
N13 0.034(2) 0.043(2) 0.040(2) -0.0007(19) 0.0035(19) 0.0027(18)
N14 0.045(3) 0.040(2) 0.048(3) 0.004(2) 0.008(2) -0.002(2)
N15 0.041(3) 0.050(2) 0.037(3) 0.010(2) -0.004(2) -0.003(2)
N16 0.042(3) 0.049(2) 0.055(3) 0.010(2) -0.014(2) -0.004(2)
N21 0.049(3) 0.050(2) 0.036(3) 0.000(2) -0.008(2) 0.002(2)
N22 0.060(3) 0.046(2) 0.046(3) 0.008(2) -0.006(2) -0.003(2)
N23 0.048(3) 0.047(2) 0.039(2) 0.004(2) 0.004(2) 0.000(2)
N24 0.045(3) 0.056(3) 0.040(3) -0.001(2) 0.008(2) 0.006(2)
N25 0.055(3) 0.048(2) 0.034(3) -0.004(2) 0.001(2) 0.008(2)
N26 0.058(3) 0.060(3) 0.040(3) -0.010(2) -0.007(2) -0.004(2)
C11 0.040(3) 0.041(3) 0.040(3) 0.000(2) -0.007(2) 0.003(2)
C12 0.061(4) 0.058(3) 0.036(3) -0.002(3) 0.003(3) 0.001(3)
C13 0.071(4) 0.062(4) 0.051(4) -0.015(3) 0.009(3) 0.014(3)
C14 0.074(5) 0.054(3) 0.071(5) -0.001(3) 0.004(4) 0.022(3)
C15 0.181(11) 0.066(5) 0.132(9) -0.007(5) 0.043(8) 0.061(6)
C16 0.094(6) 0.069(4) 0.120(7) 0.002(5) -0.031(6) 0.026(4)
C17 0.126(7) 0.042(3) 0.100(6) -0.001(4) -0.012(6) 0.013(4)
C18 0.042(3) 0.039(2) 0.042(3) 0.004(2) -0.011(3) -0.004(2)
C19 0.053(4) 0.066(4) 0.042(3) 0.009(3) -0.002(3) -0.009(3)
C21 0.044(3) 0.048(3) 0.037(3) 0.006(2) -0.005(2) -0.003(2)
C22 0.075(4) 0.054(3) 0.043(3) 0.003(3) -0.020(3) 0.007(3)
C23 0.081(5) 0.051(3) 0.049(4) 0.003(3) -0.025(3) 0.004(3)
C24 0.092(5) 0.044(3) 0.056(4) 0.009(3) -0.017(4) -0.007(3)
C25 0.130(7) 0.041(3) 0.068(5) -0.010(3) 0.005(5) 0.006(4)
C26 0.131(7) 0.049(3) 0.078(5) 0.010(3) -0.019(5) -0.008(4)
C27 0.104(6) 0.080(5) 0.098(6) 0.031(5) -0.022(5) -0.043(5)
C28 0.045(3) 0.046(3) 0.037(3) -0.001(2) 0.003(2) 0.005(2)
C29 0.051(4) 0.065(4) 0.050(4) 0.015(3) 0.010(3) -0.004(3)
C110 0.064(4) 0.068(4) 0.051(4) 0.025(3) -0.022(3) -0.011(3)
C111 0.046(3) 0.049(3) 0.069(4) 0.008(3) -0.025(3) -0.006(3)
C112 0.048(3) 0.061(3) 0.066(4) -0.006(3) -0.009(3) -0.011(3)
C113 0.057(4) 0.057(3) 0.115(6) -0.028(4) -0.023(4) 0.014(3)
C114 0.067(5) 0.076(4) 0.107(6) 0.023(4) -0.050(4) -0.003(4)
C115 0.042(3) 0.035(2) 0.041(3) 0.000(2) 0.006(2) 0.000(2)
C116 0.038(3) 0.048(3) 0.045(3) 0.001(2) 0.005(2) 0.000(2)
C117 0.038(3) 0.059(3) 0.046(3) 0.002(3) 0.004(3) -0.002(3)
C118 0.063(4) 0.035(3) 0.096(6) -0.006(3) 0.018(4) -0.009(3)
C119 0.069(4) 0.052(3) 0.099(6) 0.002(4) 0.015(4) -0.018(3)
C120 0.072(5) 0.051(4) 0.176(10) 0.035(5) 0.025(6) 0.001(3)
C121 0.153(8) 0.071(5) 0.095(6) -0.042(5) 0.052(6) -0.044(5)
C210 0.045(3) 0.068(4) 0.056(4) 0.016(3) 0.022(3) -0.001(3)
C211 0.047(4) 0.068(4) 0.074(5) 0.000(3) 0.015(3) 0.016(3)
C212 0.053(4) 0.098(6) 0.156(9) 0.011(6) 0.041(5) 0.015(4)
C213 0.077(5) 0.077(5) 0.087(6) -0.017(4) 0.015(4) 0.021(4)
C214 0.064(4) 0.088(5) 0.081(5) 0.024(4) 0.003(4) 0.029(4)
C215 0.041(3) 0.055(3) 0.038(3) -0.008(2) -0.006(3) 0.003(3)
C216 0.067(4) 0.065(4) 0.035(3) -0.003(3) 0.008(3) 0.000(3)
C217 0.085(5) 0.068(4) 0.045(4) -0.020(3) -0.002(4) 0.004(4)
C218 0.082(5) 0.089(5) 0.069(5) -0.028(4) -0.009(4) -0.019(4)
C219 0.066(5) 0.209(11) 0.098(7) -0.064(8) -0.003(5) -0.037(7)
C220 0.123(8) 0.120(7) 0.087(6) -0.042(6) -0.015(6) -0.042(6)
C221 0.210(13) 0.100(7) 0.090(7) -0.005(6) 0.008(8) -0.073(8)
P 0.705(16) 0.134(3) 0.159(4) -0.069(3) 0.249(7) -0.218(6)
F1 1.11(5) 0.206(10) 0.213(11) -0.070(8) 0.39(2) -0.31(2)
F2 0.68(3) 0.274(13) 0.165(8) -0.126(9) 0.171(14) -0.187(18)
F3 0.60(3) 0.219(12) 0.217(12) -0.056(10) 0.191(18) -0.191(17)
F4 0.413(19) 0.229(11) 0.268(14) -0.058(10) 0.202(15) -0.189(13)
F5 0.59(2) 0.124(6) 0.118(6) -0.023(5) 0.116(10) -0.117(10)
F6 0.41(3) 0.35(3) 1.38(10) 0.37(4) 0.51(5) 0.16(2)

loop_
_atom_type_symbol
_atom_type_description
_atom_type_scat_dispersion_real
_atom_type_scat_dispersion_imag
_atom_type_scat_source
C C 0.0033 0.0016 'International Tables Vol C Tables 4.2.6.8 and 6.1.1.4'
H H 0.0000 0.0000 'International Tables Vol C Tables 4.2.6.8 and 6.1.1.4'
B B 0.0013 0.0007 'International Tables Vol C Tables 4.2.6.8 and 6.1.1.4'
N N 0.0061 0.0033 'International Tables Vol C Tables 4.2.6.8 and 6.1.1.4'
F F 0.0171 0.0103 'International Tables Vol C Tables 4.2.6.8 and 6.1.1.4'
P P 0.1023 0.0942 'International Tables Vol C Tables 4.2.6.8 and 6.1.1.4'
S S 0.1246 0.1234 'International Tables Vol C Tables 4.2.6.8 and 6.1.1.4'
Co Co 0.3494 0.9721 'International Tables Vol C Tables 4.2.6.8 and 6.1.1.4'
Br Br -0.2901 2.4595 'International Tables Vol C Tables 4.2.6.8 and 6.1.1.4'

loop_
_geom_angle_atom_site_label_1
_geom_angle_atom_site_label_2
_geom_angle_atom_site_label_3
_geom_angle
_geom_angle_site_symmetry_1
_geom_angle_site_symmetry_3
_geom_angle_publ_flag
H2 Co1 H1 97.4(18) . . ?
H2 Co1 S23 79.6(13) . . ?
H1 Co1 S23 83.3(13) . . ?
H2 Co1 S22 82.7(13) . . ?
H1 Co1 S22 168.9(12) . . ?
S23 Co1 S22 107.57(6) . . ?
H2 Co1 S13 176.3(13) . . ?
H1 Co1 S13 82.8(12) . . ?
S23 Co1 S13 96.75(6) . . ?
S22 Co1 S13 97.77(5) . . ?
H2 Co1 S12 80.0(13) . . ?
H1 Co1 S12 71.4(12) . . ?
S23 Co1 S12 145.00(6) . . ?
S22 Co1 S12 97.69(6) . . ?
S13 Co1 S12 103.53(6) . . ?
S11 Co2 S21 108.14(6) . . ?
S11 Co2 S12 116.54(5) . . ?
S21 Co2 S12 100.87(6) . . ?
S11 Co2 Br 116.46(5) . . ?
S21 Co2 Br 105.77(5) . . ?
S12 Co2 Br 107.41(5) . . ?
N11 B1 N15 109.9(4) . . ?
N11 B1 N13 112.2(4) . . ?
N15 B1 N13 107.1(4) . . ?
N23 B2 N21 112.0(5) . . ?
N23 B2 N25 106.8(4) . . ?
N21 B2 N25 109.5(4) . . ?
C11 S11 Co2 101.70(18) . . ?
C18 S12 Co2 106.28(17) . . ?
C18 S12 Co1 99.67(17) . . ?
Co2 S12 Co1 104.52(6) . . ?
C115 S13 Co1 108.16(18) . . ?
C21 S21 Co2 107.93(19) . . ?
C28 S22 Co1 108.55(18) . . ?
C215 S23 Co1 99.54(19) . . ?
C11 N11 C12 108.3(4) . . ?
C11 N11 B1 127.0(4) . . ?
C12 N11 B1 124.6(5) . . ?
C11 N12 C13 108.4(5) . . ?
C11 N12 C14 128.2(5) . . ?
C13 N12 C14 123.4(5) . . ?
C115 N13 C116 108.4(4) . . ?
C115 N13 B1 120.3(4) . . ?
C116 N13 B1 131.3(4) . . ?
C115 N14 C117 108.6(4) . . ?
C115 N14 C118 126.6(4) . . ?
C117 N14 C118 124.8(5) . . ?
C18 N15 C19 109.0(4) . . ?
C18 N15 B1 125.6(4) . . ?
C19 N15 B1 124.9(5) . . ?
C18 N16 C110 107.5(4) . . ?
C18 N16 C111 127.3(5) . . ?
C110 N16 C111 125.1(5) . . ?
C21 N21 C22 106.9(4) . . ?
C21 N21 B2 126.6(4) . . ?
C22 N21 B2 126.1(5) . . ?
C21 N22 C23 107.8(4) . . ?
C21 N22 C24 127.0(5) . . ?
C23 N22 C24 125.1(5) . . ?
C28 N23 C29 108.8(5) . . ?
C28 N23 B2 122.6(4) . . ?
C29 N23 B2 127.4(5) . . ?
C28 N24 C210 108.4(5) . . ?
C28 N24 C211 127.5(5) . . ?
C210 N24 C211 124.1(5) . . ?
C215 N25 C216 109.3(5) . . ?
C215 N25 B2 126.7(5) . . ?
C216 N25 B2 123.7(5) . . ?
C215 N26 C217 109.6(5) . . ?
C215 N26 C218 126.8(5) . . ?
C217 N26 C218 123.3(5) . . ?
N12 C11 N11 107.4(5) . . ?
N12 C11 S11 127.1(4) . . ?
N11 C11 S11 125.5(4) . . ?
C13 C12 N11 108.6(5) . . ?
C12 C13 N12 107.3(5) . . ?
C16 C14 C17 113.2(7) . . ?
C16 C14 N12 108.9(6) . . ?
C17 C14 N12 107.5(5) . . ?
C16 C14 C15 111.7(7) . . ?
C17 C14 C15 108.1(7) . . ?
N12 C14 C15 107.1(6) . . ?
N15 C18 N16 108.0(5) . . ?
N15 C18 S12 124.7(4) . . ?
N16 C18 S12 127.3(4) . . ?
C110 C19 N15 107.1(5) . . ?
N22 C21 N21 107.9(5) . . ?
N22 C21 S21 128.4(4) . . ?
N21 C21 S21 123.6(4) . . ?
C23 C22 N21 109.3(6) . . ?
C22 C23 N22 108.1(5) . . ?
N22 C24 C25 108.8(5) . . ?
N22 C24 C27 109.1(6) . . ?
C25 C24 C27 113.6(6) . . ?
N22 C24 C26 107.4(5) . . ?
C25 C24 C26 108.9(6) . . ?
C27 C24 C26 108.9(6) . . ?
N24 C28 N23 107.8(5) . . ?
N24 C28 S22 127.4(4) . . ?
N23 C28 S22 124.7(4) . . ?
C210 C29 N23 106.8(5) . . ?
C19 C110 N16 108.4(5) . . ?
C113 C111 C114 110.2(6) . . ?
C113 C111 N16 109.8(5) . . ?
C114 C111 N16 108.0(5) . . ?
C113 C111 C112 113.5(6) . . ?
C114 C111 C112 108.8(5) . . ?
N16 C111 C112 106.3(5) . . ?
N14 C115 N13 106.6(4) . . ?
N14 C115 S13 127.5(4) . . ?
N13 C115 S13 125.7(4) . . ?
C117 C116 N13 108.5(5) . . ?
C116 C117 N14 107.9(5) . . ?
C121 C118 C120 112.3(7) . . ?
C121 C118 N14 108.8(5) . . ?
C120 C118 N14 107.9(6) . . ?
C121 C118 C119 109.9(7) . . ?
C120 C118 C119 109.7(6) . . ?
N14 C118 C119 108.2(5) . . ?
C29 C210 N24 108.2(5) . . ?
C212 C211 N24 107.4(6) . . ?
C212 C211 C213 108.4(6) . . ?
N24 C211 C213 108.3(5) . . ?
C212 C211 C214 109.6(7) . . ?
N24 C211 C214 108.2(5) . . ?
C213 C211 C214 114.7(7) . . ?
N25 C215 N26 106.9(5) . . ?
N25 C215 S23 124.6(4) . . ?
N26 C215 S23 128.4(4) . . ?
C217 C216 N25 106.8(6) . . ?
C216 C217 N26 107.4(5) . . ?
N26 C218 C219 107.6(6) . . ?
N26 C218 C220 109.1(7) . . ?
C219 C218 C220 108.2(8) . . ?
N26 C218 C221 105.8(6) . . ?
C219 C218 C221 117.8(9) . . ?
C220 C218 C221 108.1(8) . . ?
F1 P F4 170.2(16) . . ?
F1 P F5 93.9(6) . . ?
F4 P F5 90.6(7) . . ?
F1 P F2 85.0(7) . . ?
F4 P F2 91.4(7) . . ?
F5 P F2 174.4(14) . . ?
F1 P F6 77.3(13) . . ?
F4 P F6 96.1(13) . . ?
F5 P F6 70.8(18) . . ?
F2 P F6 114(2) . . ?
F1 P F3 104.2(16) . . ?
F4 P F3 84.8(8) . . ?
F5 P F3 85.4(8) . . ?
F2 P F3 89.5(9) . . ?
F6 P F3 156.2(19) . . ?

loop_
_geom_bond_atom_site_label_1
_geom_bond_atom_site_label_2
_geom_bond_distance
_geom_bond_site_symmetry_2
_geom_bond_publ_flag
Co1 H2 2.02(5) . ?
Co1 H1 2.26(5) . ?
Co1 S23 2.3296(17) . ?
Co1 S22 2.3505(15) . ?
Co1 S13 2.3789(16) . ?
Co1 S12 2.4405(15) . ?
Co2 S11 2.3127(17) . ?
Co2 S21 2.3278(16) . ?
Co2 S12 2.3393(15) . ?
Co2 Br 2.3701(9) . ?
B1 N11 1.538(7) . ?
B1 N15 1.542(7) . ?
B1 N13 1.565(7) . ?
B2 N23 1.536(8) . ?
B2 N21 1.544(7) . ?
B2 N25 1.550(8) . ?
S11 C11 1.716(6) . ?
S12 C18 1.734(6) . ?
S13 C115 1.715(5) . ?
S21 C21 1.713(5) . ?
S22 C28 1.726(5) . ?
S23 C215 1.707(6) . ?
N11 C11 1.357(6) . ?
N11 C12 1.373(7) . ?
N12 C11 1.349(7) . ?
N12 C13 1.392(8) . ?
N12 C14 1.535(8) . ?
N13 C115 1.371(6) . ?
N13 C116 1.378(7) . ?
N14 C115 1.362(7) . ?
N14 C117 1.386(7) . ?
N14 C118 1.523(7) . ?
N15 C18 1.343(7) . ?
N15 C19 1.391(7) . ?
N16 C18 1.357(7) . ?
N16 C110 1.395(8) . ?
N16 C111 1.515(7) . ?
N21 C21 1.369(7) . ?
N21 C22 1.385(7) . ?
N22 C21 1.354(7) . ?
N22 C23 1.389(8) . ?
N22 C24 1.501(7) . ?
N23 C28 1.364(7) . ?
N23 C29 1.372(7) . ?
N24 C28 1.347(7) . ?
N24 C210 1.372(7) . ?
N24 C211 1.526(7) . ?
N25 C215 1.342(7) . ?
N25 C216 1.383(7) . ?
N26 C215 1.351(7) . ?
N26 C217 1.364(8) . ?
N26 C218 1.508(9) . ?
C12 C13 1.330(9) . ?
C14 C16 1.486(11) . ?
C14 C17 1.498(11) . ?
C14 C15 1.537(11) . ?
C19 C110 1.335(9) . ?
C22 C23 1.313(8) . ?
C24 C25 1.514(10) . ?
C24 C27 1.515(11) . ?
C24 C26 1.538(10) . ?
C29 C210 1.364(9) . ?
C111 C113 1.514(10) . ?
C111 C114 1.515(9) . ?
C111 C112 1.518(8) . ?
C116 C117 1.330(8) . ?
C118 C121 1.497(11) . ?
C118 C120 1.508(11) . ?
C118 C119 1.544(9) . ?
C211 C212 1.519(10) . ?
C211 C213 1.531(10) . ?
C211 C214 1.553(10) . ?
C216 C217 1.355(9) . ?
C218 C219 1.513(12) . ?
C218 C220 1.528(11) . ?
C218 C221 1.581(14) . ?
P F1 1.282(16) . ?
P F4 1.507(13) . ?
P F5 1.535(8) . ?
P F2 1.551(10) . ?
P F6 1.63(2) . ?
P F3 1.66(2) . ?
